data_4088505
loop_
_publ_author_name
'Sato, Yasuhiro'
'Kayaki, Yoshihito'
'Ikariya, Takao'

_publ_section_title
;
 Cationic Iridium and Rhodium Complexes with C--N Chelating Primary
 Benzylic Amine Ligands as Potent Catalysts for Hydrogenation of
 Unsaturated Carbon--Nitrogen Bonds
;
_journal_issue 9
_journal_name_full Organometallics
_journal_page_first 1257
_journal_paper_doi 10.1021/acs.organomet.6b00133
_journal_volume 35
_journal_year 2016
_chemical_formula_moiety 'C21 H30 F6 N2 Rh Sb'
_chemical_formula_sum 'C21 H30 F6 N2 Rh Sb'
_chemical_formula_weight 649.13
_space_group_IT_number 2
_space_group_name_Hall '-P 1'
_space_group_name_H-M_alt 'P -1'
_symmetry_cell_setting triclinic
_symmetry_Int_Tables_number 2
_symmetry_space_group_name_Hall '-P 1'
_symmetry_space_group_name_H-M 'P -1'
_atom_sites_solution_hydrogens geom
_atom_sites_solution_primary direct
_atom_sites_solution_secondary difmap
_cell_angle_alpha 96.292(6)
_cell_angle_beta 93.694(8)
_cell_angle_gamma 106.951(6)
_cell_formula_units_Z 2
_cell_length_a 8.502(5)
_cell_length_b 11.007(6)
_cell_length_c 13.633(7)
_cell_measurement_reflns_used 4078
_cell_measurement_temperature 123
_cell_measurement_theta_max 27.48
_cell_measurement_theta_min 3.02
_cell_volume 1206.8(12)
_computing_cell_refinement CrystalClear
_computing_data_collection 'CrystalClear (Rigaku Corp., 2000)'
_computing_data_reduction CrystalClear
_computing_molecular_graphics 'CrystalStructure 4.0'
_computing_publication_material 'CrystalStructure 4.0 (Rigaku, 2010)'
_computing_structure_refinement 'CRYSTALS (Carruthers, et al., 1999)'
_computing_structure_solution 'DIRDIF99-PATTY (Gould, et al., 1999)'
_diffrn_ambient_temperature 123
_diffrn_detector_area_resol_mean 7.314
_diffrn_measured_fraction_theta_full 0.957
_diffrn_measured_fraction_theta_max 0.957
_diffrn_measurement_device_type 'Rigaku Saturn70'
_diffrn_measurement_method \w
_diffrn_radiation_type 'Mo K\a'
_diffrn_radiation_wavelength 0.71070
_diffrn_reflns_av_R_equivalents 0.0302
_diffrn_reflns_limit_h_max 9
_diffrn_reflns_limit_h_min -11
_diffrn_reflns_limit_k_max 14
_diffrn_reflns_limit_k_min -14
_diffrn_reflns_limit_l_max 16
_diffrn_reflns_limit_l_min -15
_diffrn_reflns_number 9639
_diffrn_reflns_theta_full 27.49
_diffrn_reflns_theta_max 27.48
_diffrn_standards_number 0
_exptl_absorpt_coefficient_mu 1.856
_exptl_absorpt_correction_T_max 1.000
_exptl_absorpt_correction_T_min 1.000
_exptl_absorpt_correction_type none
_exptl_crystal_colour yellow
_exptl_crystal_density_diffrn 1.786
_exptl_crystal_density_method 'not measured'
_exptl_crystal_description block
_exptl_crystal_F_000 640.00
_exptl_crystal_size_max 0.200
_exptl_crystal_size_mid 0.200
_exptl_crystal_size_min 0.150
_refine_diff_density_max 1.020
_refine_diff_density_min -1.080
_refine_ls_extinction_method none
_refine_ls_goodness_of_fit_ref 1.000
_refine_ls_hydrogen_treatment constr
_refine_ls_number_parameters 310
_refine_ls_number_reflns 5312
_refine_ls_R_factor_gt 0.0401
_refine_ls_shift/su_max 0.000
_refine_ls_structure_factor_coef Fsqd
_refine_ls_weighting_details 'w = 1/[0.0010Fo^2^ + 1.1480\s(Fo^2^)]/(4Fo^2^)'
_refine_ls_weighting_scheme calc
_refine_ls_wR_factor_ref 0.1148
_reflns_number_gt 4436
_reflns_number_total 5312
_reflns_threshold_expression F^2^>2.0\s(F^2^)
_cod_data_source_file om6b00133_si_002.cif
_cod_data_source_block 2a
_cod_original_cell_volume 1206.7(11)
_cod_database_code 4088505

loop_
_symmetry_equiv_pos_site_id
_symmetry_equiv_pos_as_xyz
1 +X,+Y,+Z
2 -X,-Y,-Z

loop_
_atom_site_label
_atom_site_type_symbol
_atom_site_fract_x
_atom_site_fract_y
_atom_site_fract_z
_atom_site_U_iso_or_equiv
_atom_site_adp_type
_atom_site_occupancy
_atom_site_symmetry_multiplicity
_atom_site_calc_flag
_atom_site_refinement_flags
Sb1 Sb 0.88847(4) 0.67932(3) 0.66627(2) 0.02487(10) Uani 1.0 2 d .
Rh1 Rh 0.55973(4) 0.22563(3) 0.75565(2) 0.01343(9) Uani 1.0 2 d .
F1 F 0.9206(6) 0.5661(4) 0.7529(3) 0.0665(13) Uani 1.0 2 d .
F2 F 1.0021(4) 0.8168(3) 0.7629(3) 0.0375(9) Uani 1.0 2 d .
F3 F 0.6901(4) 0.6793(5) 0.7176(3) 0.0691(13) Uani 1.0 2 d .
F4 F 0.7745(6) 0.5413(5) 0.5717(3) 0.0802(15) Uani 1.0 2 d .
F5 F 1.0885(5) 0.6816(4) 0.6156(3) 0.0483(11) Uani 1.0 2 d .
F6 F 0.8597(5) 0.7936(4) 0.5797(3) 0.0562(12) Uani 1.0 2 d .
N1 N 0.7257(5) 0.3663(4) 0.8638(3) 0.0204(10) Uani 1.0 2 d .
N2 N 0.4483(5) 0.3631(4) 0.7258(3) 0.0192(10) Uani 1.0 2 d .
C1 C 0.4410(6) 0.0737(4) 0.6367(3) 0.0183(11) Uani 1.0 2 d .
C2 C 0.5725(6) 0.1645(4) 0.5943(4) 0.0197(11) Uani 1.0 2 d .
C3 C 0.7248(6) 0.1736(4) 0.6463(4) 0.0192(11) Uani 1.0 2 d .
C4 C 0.6911(6) 0.0887(4) 0.7217(3) 0.0186(11) Uani 1.0 2 d .
C5 C 0.5170(5) 0.0221(4) 0.7113(3) 0.0176(11) Uani 1.0 2 d .
C6 C 0.2622(6) 0.0318(5) 0.5968(4) 0.0262(12) Uani 1.0 2 d .
C7 C 0.5463(6) 0.2351(5) 0.5100(4) 0.0264(13) Uani 1.0 2 d .
C8 C 0.8941(6) 0.2534(5) 0.6295(4) 0.0287(13) Uani 1.0 2 d .
C9 C 0.8220(6) 0.0567(5) 0.7832(4) 0.0252(13) Uani 1.0 2 d .
C10 C 0.4339(6) -0.0840(4) 0.7683(4) 0.0270(13) Uani 1.0 2 d .
C11 C 0.4304(5) 0.2073(4) 0.8773(4) 0.0177(11) Uani 1.0 2 d .
C12 C 0.2633(6) 0.1380(5) 0.8735(4) 0.0240(12) Uani 1.0 2 d .
C13 C 0.1817(6) 0.1364(5) 0.9578(4) 0.0273(13) Uani 1.0 2 d .
C14 C 0.2625(6) 0.2032(5) 1.0474(4) 0.0246(13) Uani 1.0 2 d .
C15 C 0.4294(6) 0.2737(5) 1.0523(4) 0.0232(12) Uani 1.0 2 d .
C16 C 0.5131(5) 0.2762(4) 0.9672(3) 0.0165(10) Uani 1.0 2 d .
C17 C 0.6970(5) 0.3453(4) 0.9697(3) 0.0175(11) Uani 1.0 2 d .
C18 C 0.7923(6) 0.2566(5) 1.0027(4) 0.0264(13) Uani 1.0 2 d .
C19 C 0.7527(6) 0.4744(5) 1.0372(4) 0.0269(13) Uani 1.0 2 d .
C20 C 0.3859(6) 0.4335(4) 0.7010(3) 0.0199(11) Uani 1.0 2 d .
C21 C 0.3046(6) 0.5233(5) 0.6665(4) 0.0263(13) Uani 1.0 2 d .
H1 H 0.8431 0.3770 0.8747 0.0238 Uiso 1.0 2 calc R
H2 H 0.7287 0.4555 0.8751 0.0238 Uiso 1.0 2 calc R
H3 H 0.1959 0.0415 0.6498 0.0304 Uiso 1.0 2 calc R
H4 H 0.2455 0.0833 0.5470 0.0303 Uiso 1.0 2 calc R
H5 H 0.2308 -0.0565 0.5681 0.0304 Uiso 1.0 2 calc R
H6 H 0.4634 0.2764 0.5233 0.0322 Uiso 1.0 2 calc R
H7 H 0.6480 0.2985 0.5021 0.0324 Uiso 1.0 2 calc R
H8 H 0.5106 0.1757 0.4501 0.0323 Uiso 1.0 2 calc R
H9 H 0.9450 0.2018 0.5889 0.0338 Uiso 1.0 2 calc R
H10 H 0.8855 0.3242 0.5965 0.0338 Uiso 1.0 2 calc R
H11 H 0.9603 0.2851 0.6919 0.0339 Uiso 1.0 2 calc R
H12 H 0.9154 0.1319 0.8006 0.0317 Uiso 1.0 2 calc R
H13 H 0.7790 0.0269 0.8425 0.0317 Uiso 1.0 2 calc R
H14 H 0.8558 -0.0091 0.7461 0.0319 Uiso 1.0 2 calc R
H15 H 0.3181 -0.0922 0.7664 0.0329 Uiso 1.0 2 calc R
H16 H 0.4480 -0.1629 0.7389 0.0329 Uiso 1.0 2 calc R
H17 H 0.4822 -0.0648 0.8359 0.0328 Uiso 1.0 2 calc R
H18 H 0.2072 0.0924 0.8137 0.0289 Uiso 1.0 2 calc R
H19 H 0.0704 0.0902 0.9542 0.0336 Uiso 1.0 2 calc R
H20 H 0.2067 0.2012 1.1039 0.0317 Uiso 1.0 2 calc R
H21 H 0.4850 0.3191 1.1123 0.0291 Uiso 1.0 2 calc R
H22 H 0.9083 0.2959 0.9996 0.0318 Uiso 1.0 2 calc R
H23 H 0.7730 0.2416 1.0696 0.0318 Uiso 1.0 2 calc R
H24 H 0.7561 0.1766 0.9596 0.0318 Uiso 1.0 2 calc R
H25 H 0.8690 0.5135 1.0353 0.0310 Uiso 1.0 2 calc R
H26 H 0.6932 0.5293 1.0139 0.0309 Uiso 1.0 2 calc R
H27 H 0.7306 0.4616 1.1041 0.0309 Uiso 1.0 2 calc R
H28 H 0.2641 0.4969 0.5978 0.0325 Uiso 1.0 2 calc R
H29 H 0.2138 0.5244 0.7047 0.0328 Uiso 1.0 2 calc R
H30 H 0.3823 0.6076 0.6744 0.0328 Uiso 1.0 2 calc R

loop_
_atom_site_aniso_label
_atom_site_aniso_U_11
_atom_site_aniso_U_22
_atom_site_aniso_U_33
_atom_site_aniso_U_12
_atom_site_aniso_U_13
_atom_site_aniso_U_23
Sb1 0.02672(18) 0.02321(18) 0.0221(2) 0.00314(13) 0.00676(13) 0.00139(13)
Rh1 0.01275(16) 0.01428(17) 0.01353(19) 0.00382(12) 0.00118(12) 0.00384(12)
F1 0.111(4) 0.040(2) 0.045(3) 0.010(3) 0.018(3) 0.0253(17)
F2 0.0262(15) 0.0288(16) 0.049(2) 0.0016(13) 0.0001(14) -0.0086(14)
F3 0.0197(16) 0.109(4) 0.053(3) -0.0087(19) 0.0111(16) -0.026(3)
F4 0.103(4) 0.064(3) 0.041(3) -0.010(3) 0.001(3) -0.0257(19)
F5 0.058(3) 0.071(3) 0.0400(19) 0.047(2) 0.0238(17) 0.0226(17)
F6 0.052(3) 0.074(3) 0.058(3) 0.035(2) 0.0026(18) 0.0319(19)
N1 0.0208(19) 0.0233(19) 0.0149(19) 0.0029(15) 0.0030(15) 0.0023(15)
N2 0.026(2) 0.0190(18) 0.0159(19) 0.0095(16) 0.0028(15) 0.0078(15)
C1 0.020(2) 0.015(2) 0.017(3) 0.0027(16) 0.0027(17) -0.0053(16)
C2 0.023(3) 0.016(2) 0.019(3) 0.0054(17) 0.0022(18) -0.0012(16)
C3 0.020(2) 0.020(2) 0.019(3) 0.0089(17) 0.0042(18) 0.0005(17)
C4 0.020(3) 0.017(2) 0.019(3) 0.0083(17) -0.0004(17) -0.0027(16)
C5 0.019(2) 0.014(2) 0.020(3) 0.0056(16) 0.0042(17) 0.0024(16)
C6 0.018(3) 0.026(3) 0.031(3) 0.0034(18) -0.0004(19) 0.001(2)
C7 0.031(3) 0.031(3) 0.018(3) 0.010(2) 0.005(2) 0.0056(19)
C8 0.024(3) 0.030(3) 0.030(3) 0.005(2) 0.009(2) 0.004(2)
C9 0.024(3) 0.027(3) 0.029(3) 0.0140(19) -0.0017(19) 0.006(2)
C10 0.032(3) 0.017(3) 0.032(3) 0.0076(19) 0.001(3) 0.0082(19)
C11 0.0130(19) 0.017(2) 0.025(3) 0.0038(16) 0.0047(17) 0.0083(17)
C12 0.016(2) 0.029(3) 0.027(3) 0.0067(18) 0.0017(19) 0.0066(19)
C13 0.019(3) 0.033(3) 0.031(3) 0.0052(19) 0.008(2) 0.017(2)
C14 0.021(3) 0.038(3) 0.021(3) 0.011(2) 0.0083(19) 0.018(2)
C15 0.023(3) 0.036(3) 0.015(3) 0.012(2) 0.0019(18) 0.0077(19)
C16 0.0149(19) 0.017(2) 0.020(3) 0.0066(16) 0.0009(17) 0.0068(16)
C17 0.018(2) 0.018(2) 0.015(3) 0.0016(16) 0.0026(17) 0.0033(16)
C18 0.021(3) 0.031(3) 0.028(3) 0.0073(19) 0.002(2) 0.008(2)
C19 0.028(3) 0.026(3) 0.023(3) 0.0036(19) 0.000(2) 0.0027(19)
C20 0.019(2) 0.020(3) 0.018(3) 0.0051(17) 0.0002(17) -0.0019(17)
C21 0.028(3) 0.023(3) 0.030(3) 0.0116(19) -0.003(2) 0.0076(19)

loop_
_atom_type_symbol
_atom_type_description
_atom_type_scat_dispersion_real
_atom_type_scat_dispersion_imag
_atom_type_scat_source
C C 0.003 0.002
;
International Tables for Crystallography
(1992, Vol. C, Tables 4.2.6.8 and 6.1.1.4)
;
H H 0.000 0.000
;
International Tables for Crystallography
(1992, Vol. C, Table 6.1.1.4)
;
F F 0.017 0.010
;
International Tables for Crystallography
(1992, Vol. C, Tables 4.2.6.8 and 6.1.1.4)
;
N N 0.006 0.003
;
International Tables for Crystallography
(1992, Vol. C, Tables 4.2.6.8 and 6.1.1.4)
;
Rh Rh -1.118 0.919
;
International Tables for Crystallography
(1992, Vol. C, Tables 4.2.6.8 and 6.1.1.4)
;
Sb Sb -0.587 1.546
;
International Tables for Crystallography
(1992, Vol. C, Tables 4.2.6.8 and 6.1.1.4)
;

loop_
_geom_angle_atom_site_label_1
_geom_angle_atom_site_label_2
_geom_angle_atom_site_label_3
_geom_angle
_geom_angle_publ_flag
F1 Sb1 F2 89.17(15) yes
F1 Sb1 F3 90.6(2) yes
F1 Sb1 F4 90.11(18) yes
F1 Sb1 F5 89.67(19) yes
F1 Sb1 F6 179.14(18) yes
F2 Sb1 F3 89.67(15) yes
F2 Sb1 F4 179.16(17) yes
F2 Sb1 F5 89.64(14) yes
F2 Sb1 F6 90.42(16) yes
F3 Sb1 F4 89.89(19) yes
F3 Sb1 F5 179.25(16) yes
F3 Sb1 F6 90.15(19) yes
F4 Sb1 F5 90.80(18) yes
F4 Sb1 F6 90.30(19) yes
F5 Sb1 F6 89.57(17) yes
N1 Rh1 N2 87.87(15) yes
N1 Rh1 C1 167.13(17) yes
N1 Rh1 C2 132.55(15) yes
N1 Rh1 C3 103.94(15) yes
N1 Rh1 C4 103.48(16) yes
N1 Rh1 C5 134.46(17) yes
N1 Rh1 C11 78.51(15) yes
N2 Rh1 C1 101.16(16) yes
N2 Rh1 C2 93.17(16) yes
N2 Rh1 C3 118.21(16) yes
N2 Rh1 C4 155.55(16) yes
N2 Rh1 C5 137.38(15) yes
N2 Rh1 C11 86.20(17) yes
C1 Rh1 C2 38.73(15) yes
C1 Rh1 C3 63.76(16) yes
C1 Rh1 C4 64.76(17) yes
C1 Rh1 C5 38.41(18) yes
C1 Rh1 C11 110.95(16) yes
C2 Rh1 C3 36.46(17) yes
C2 Rh1 C4 63.14(17) yes
C2 Rh1 C5 63.66(16) yes
C2 Rh1 C11 148.92(14) yes
C3 Rh1 C4 38.36(17) yes
C3 Rh1 C5 63.97(16) yes
C3 Rh1 C11 155.39(18) yes
C4 Rh1 C5 38.85(16) yes
C4 Rh1 C11 117.03(18) yes
C5 Rh1 C11 96.49(17) yes
Rh1 N1 C17 114.2(3) yes
Rh1 N2 C20 173.9(4) yes
Rh1 C1 C2 74.0(3) yes
Rh1 C1 C5 71.3(3) yes
Rh1 C1 C6 126.7(4) yes
C2 C1 C5 107.7(4) yes
C2 C1 C6 124.4(4) yes
C5 C1 C6 127.4(4) yes
Rh1 C2 C1 67.3(3) yes
Rh1 C2 C3 71.9(3) yes
Rh1 C2 C7 126.3(4) yes
C1 C2 C3 108.5(4) yes
C1 C2 C7 124.9(4) yes
C3 C2 C7 126.6(4) yes
Rh1 C3 C2 71.6(3) yes
Rh1 C3 C4 67.1(3) yes
Rh1 C3 C8 127.0(3) yes
C2 C3 C4 107.5(4) yes
C2 C3 C8 128.2(5) yes
C4 C3 C8 124.3(4) yes
Rh1 C4 C3 74.6(3) yes
Rh1 C4 C5 71.3(3) yes
Rh1 C4 C9 130.3(3) yes
C3 C4 C5 108.5(4) yes
C3 C4 C9 124.0(4) yes
C5 C4 C9 126.2(4) yes
Rh1 C5 C1 70.3(3) yes
Rh1 C5 C4 69.8(3) yes
Rh1 C5 C10 126.1(4) yes
C1 C5 C4 107.5(4) yes
C1 C5 C10 127.2(4) yes
C4 C5 C10 125.3(5) yes
Rh1 C11 C12 123.7(4) yes
Rh1 C11 C16 116.9(3) yes
C12 C11 C16 119.2(4) yes
C11 C12 C13 120.4(4) yes
C12 C13 C14 121.0(4) yes
C13 C14 C15 119.3(5) yes
C14 C15 C16 120.2(4) yes
C11 C16 C15 120.0(4) yes
C11 C16 C17 117.7(4) yes
C15 C16 C17 122.2(4) yes
N1 C17 C16 105.4(4) yes
N1 C17 C18 109.3(4) yes
N1 C17 C19 109.8(4) yes
C16 C17 C18 108.2(4) yes
C16 C17 C19 113.3(4) yes
C18 C17 C19 110.6(4) yes
N2 C20 C21 178.7(5) yes
Rh1 N1 H1 124.241 no
Rh1 N1 H2 124.488 no
C17 N1 H1 93.301 no
C17 N1 H2 93.513 no
H1 N1 H2 99.207 no
C1 C6 H3 109.542 no
C1 C6 H4 109.665 no
C1 C6 H5 109.294 no
H3 C6 H4 109.437 no
H3 C6 H5 109.447 no
H4 C6 H5 109.443 no
C2 C7 H6 109.608 no
C2 C7 H7 109.557 no
C2 C7 H8 109.342 no
H6 C7 H7 109.440 no
H6 C7 H8 109.440 no
H7 C7 H8 109.441 no
C3 C8 H9 109.335 no
C3 C8 H10 109.409 no
C3 C8 H11 109.757 no
H9 C8 H10 109.440 no
H9 C8 H11 109.444 no
H10 C8 H11 109.443 no
C4 C9 H12 109.389 no
C4 C9 H13 109.488 no
C4 C9 H14 109.624 no
H12 C9 H13 109.441 no
H12 C9 H14 109.441 no
H13 C9 H14 109.444 no
C5 C10 H15 109.476 no
C5 C10 H16 109.394 no
C5 C10 H17 109.628 no
H15 C10 H16 109.447 no
H15 C10 H17 109.440 no
H16 C10 H17 109.442 no
C11 C12 H18 119.641 no
C13 C12 H18 119.914 no
C12 C13 H19 119.604 no
C14 C13 H19 119.425 no
C13 C14 H20 120.440 no
C15 C14 H20 120.261 no
C14 C15 H21 120.018 no
C16 C15 H21 119.815 no
C17 C18 H22 109.341 no
C17 C18 H23 109.730 no
C17 C18 H24 109.427 no
H22 C18 H23 109.438 no
H22 C18 H24 109.444 no
H23 C18 H24 109.446 no
C17 C19 H25 109.425 no
C17 C19 H26 109.121 no
C17 C19 H27 109.955 no
H25 C19 H26 109.443 no
H25 C19 H27 109.442 no
H26 C19 H27 109.441 no
C20 C21 H28 109.428 no
C20 C21 H29 109.589 no
C20 C21 H30 109.485 no
H28 C21 H29 109.444 no
H28 C21 H30 109.438 no
H29 C21 H30 109.443 no

loop_
_geom_bond_atom_site_label_1
_geom_bond_atom_site_label_2
_geom_bond_distance
_geom_bond_publ_flag
Sb1 F1 1.871(5) yes
Sb1 F2 1.873(3) yes
Sb1 F3 1.867(4) yes
Sb1 F4 1.860(4) yes
Sb1 F5 1.871(4) yes
Sb1 F6 1.872(5) yes
Rh1 N1 2.126(4) yes
Rh1 N2 2.067(5) yes
Rh1 C1 2.158(4) yes
Rh1 C2 2.248(5) yes
Rh1 C3 2.251(5) yes
Rh1 C4 2.151(5) yes
Rh1 C5 2.171(5) yes
Rh1 C11 2.045(5) yes
N1 C17 1.512(6) yes
N2 C20 1.127(7) yes
C1 C2 1.463(6) yes
C1 C5 1.424(7) yes
C1 C6 1.499(6) yes
C2 C3 1.407(7) yes
C2 C7 1.497(7) yes
C3 C4 1.450(7) yes
C3 C8 1.499(6) yes
C4 C5 1.438(6) yes
C4 C9 1.497(7) yes
C5 C10 1.502(7) yes
C11 C12 1.397(6) yes
C11 C16 1.394(6) yes
C12 C13 1.379(7) yes
C13 C14 1.380(6) yes
C14 C15 1.398(6) yes
C15 C16 1.398(7) yes
C16 C17 1.523(6) yes
C17 C18 1.524(8) yes
C17 C19 1.535(6) yes
C20 C21 1.461(8) yes
N1 H1 0.970 no
N1 H2 0.970 no
C6 H3 0.960 no
C6 H4 0.960 no
C6 H5 0.960 no
C7 H6 0.960 no
C7 H7 0.960 no
C7 H8 0.960 no
C8 H9 0.960 no
C8 H10 0.960 no
C8 H11 0.960 no
C9 H12 0.960 no
C9 H13 0.960 no
C9 H14 0.960 no
C10 H15 0.960 no
C10 H16 0.960 no
C10 H17 0.960 no
C12 H18 0.930 no
C13 H19 0.930 no
C14 H20 0.930 no
C15 H21 0.930 no
C18 H22 0.960 no
C18 H23 0.960 no
C18 H24 0.960 no
C19 H25 0.960 no
C19 H26 0.960 no
C19 H27 0.960 no
C21 H28 0.960 no
C21 H29 0.960 no
C21 H30 0.960 no

loop_
_geom_contact_atom_site_label_1
_geom_contact_atom_site_label_2
_geom_contact_distance
_geom_contact_publ_flag
_geom_contact_site_symmetry_2
N2 C7 3.381(6) no .
N2 C12 3.449(6) no .
N2 C16 3.579(6) no .
C5 C12 3.573(7) no .
C6 C7 3.169(7) no .
C6 C10 3.243(8) no .
C7 C8 3.225(7) no .
C8 C9 3.137(8) no .
C9 C10 3.193(7) no .
C9 C18 3.583(7) no .
C10 C11 3.392(7) no .
C10 C12 3.419(8) no .
C11 C14 2.797(7) no .
C11 C18 3.291(7) no .
C12 C15 2.773(6) no .
C13 C16 2.776(6) no .
C15 C18 3.255(8) no .
C15 C19 3.019(6) no .
F1 N1 2.966(6) no .
F1 C8 3.600(7) no .
F2 C9 3.412(7) no 1_565
F2 C10 3.505(6) no 1_665
F2 C14 3.519(6) no 2_667
F3 N2 3.506(6) no .
F3 C14 3.276(6) no 2_667
F3 C15 3.392(6) no 2_667
F3 C20 3.126(6) no .
F3 C21 3.215(6) no .
F4 C7 3.344(6) no .
F4 C21 3.231(7) no 2_666
F5 C7 3.576(6) no 2_766
F5 C8 3.497(7) no 2_766
F5 C21 2.977(7) no 1_655
F6 C6 3.523(7) no 2_666
F6 C7 3.499(7) no 2_666
N1 F1 2.966(6) no .
N2 F3 3.506(6) no .
C6 F6 3.523(7) no 2_666
C7 F4 3.344(6) no .
C7 F5 3.576(6) no 2_766
C7 F6 3.499(7) no 2_666
C8 F1 3.600(7) no .
C8 F5 3.497(7) no 2_766
C9 F2 3.412(7) no 1_545
C9 C13 3.581(7) no 1_655
C10 F2 3.505(6) no 1_445
C13 C9 3.581(7) no 1_455
C14 F2 3.519(6) no 2_667
C14 F3 3.276(6) no 2_667
C15 F3 3.392(6) no 2_667
C20 F3 3.126(6) no .
C21 F3 3.215(6) no .
C21 F4 3.231(7) no 2_666
C21 F5 2.977(7) no 1_455
Rh1 H3 3.3001 no .
Rh1 H6 3.3666 no .
Rh1 H11 3.4619 no .
Rh1 H12 3.5074 no .
Rh1 H13 3.5107 no .
Rh1 H15 3.5275 no .
Rh1 H17 3.3882 no .
Rh1 H18 3.1242 no .
Rh1 H24 3.3268 no .
N1 H11 3.3828 no .
N1 H12 3.4805 no .
N1 H22 2.6615 no .
N1 H23 3.3077 no .
N1 H24 2.6467 no .
N1 H25 2.6893 no .
N1 H26 2.6539 no .
N1 H27 3.3228 no .
N2 H2 2.8924 no .
N2 H3 3.5630 no .
N2 H6 2.8439 no .
N2 H18 3.4724 no .
N2 H28 3.0366 no .
N2 H29 3.0510 no .
N2 H30 3.0481 no .
C1 H6 2.8197 no .
C1 H7 3.3847 no .
C1 H8 2.9180 no .
C1 H15 2.7181 no .
C1 H16 3.0985 no .
C1 H17 3.3041 no .
C1 H18 3.2508 no .
C2 H3 3.2661 no .
C2 H4 2.6714 no .
C2 H5 3.1687 no .
C2 H9 3.0797 no .
C2 H10 2.7250 no .
C2 H11 3.3013 no .
C3 H1 3.5319 no .
C3 H6 3.2301 no .
C3 H7 2.6703 no .
C3 H8 3.1436 no .
C3 H12 2.7324 no .
C3 H13 3.3460 no .
C3 H14 2.9736 no .
C4 H1 3.4501 no .
C4 H9 2.9863 no .
C4 H10 3.3462 no .
C4 H11 2.7387 no .
C4 H15 3.3509 no .
C4 H16 2.9776 no .
C4 H17 2.7601 no .
C4 H24 3.2454 no .
C5 H3 2.8783 no .
C5 H4 3.3714 no .
C5 H5 2.8757 no .
C5 H12 3.3433 no .
C5 H13 2.7504 no .
C5 H14 3.0128 no .
C5 H18 3.3030 no .
C6 H6 3.0503 no .
C6 H8 3.2026 no .
C6 H15 2.8922 no .
C6 H18 3.0556 no .
C7 H4 2.7289 no .
C7 H10 2.8865 no .
C8 H1 3.5710 no .
C8 H7 2.8224 no .
C8 H12 2.8342 no .
C8 H14 3.3914 no .
C9 H1 3.5577 no .
C9 H9 3.3127 no .
C9 H11 2.8985 no .
C9 H16 3.3571 no .
C9 H17 2.9791 no .
C9 H24 2.7833 no .
C10 H3 3.2107 no .
C10 H5 3.2247 no .
C10 H13 2.8951 no .
C10 H14 3.4796 no .
C10 H18 3.1523 no .
C11 H1 3.4658 no .
C11 H2 3.1438 no .
C11 H3 3.5742 no .
C11 H15 3.3099 no .
C11 H17 3.1485 no .
C11 H19 3.2460 no .
C11 H21 3.2555 no .
C11 H24 3.0446 no .
C12 H3 3.0777 no .
C12 H15 2.9553 no .
C12 H17 3.3166 no .
C12 H20 3.2392 no .
C13 H21 3.2367 no .
C14 H18 3.2361 no .
C15 H19 3.2356 no .
C15 H23 3.0412 no .
C15 H24 3.5131 no .
C15 H26 3.1656 no .
C15 H27 2.7741 no .
C16 H1 3.1050 no .
C16 H2 2.7500 no .
C16 H18 3.2463 no .
C16 H20 3.2633 no .
C16 H22 3.3007 no .
C16 H23 2.6810 no .
C16 H24 2.6087 no .
C16 H25 3.3673 no .
C16 H26 2.7408 no .
C16 H27 2.7545 no .
C17 H21 2.7166 no .
C18 H1 2.2929 no .
C18 H2 3.0849 no .
C18 H12 3.3089 no .
C18 H13 3.1252 no .
C18 H21 3.2947 no .
C18 H25 2.6883 no .
C18 H26 3.3368 no .
C18 H27 2.7161 no .
C19 H1 2.6123 no .
C19 H2 2.1872 no .
C19 H21 2.7506 no .
C19 H22 2.6939 no .
C19 H23 2.6997 no .
C19 H24 3.3413 no .
C20 H2 3.5711 no .
C20 H6 3.0403 no .
H1 H11 2.9292 no .
H1 H12 3.0209 no .
H1 H22 2.1215 no .
H1 H23 3.1919 no .
H1 H24 2.5443 no .
H1 H25 2.4743 no .
H1 H26 2.9822 no .
H1 H27 3.4388 no .
H2 H22 3.1910 no .
H2 H24 3.4594 no .
H2 H25 2.3490 no .
H2 H26 2.0519 no .
H2 H27 3.1139 no .
H3 H6 3.5896 no .
H3 H15 2.6396 no .
H3 H18 2.2330 no .
H4 H6 2.4465 no .
H4 H8 2.6838 no .
H5 H8 3.5538 no .
H5 H15 2.8568 no .
H5 H16 3.3923 no .
H6 H10 3.5321 no .
H6 H28 3.4449 no .
H7 H9 3.2198 no .
H7 H10 2.2508 no .
H8 H10 3.4990 no .
H9 H12 3.0749 no .
H9 H14 3.2909 no .
H11 H12 2.3300 no .
H11 H14 3.2786 no .
H12 H22 3.1026 no .
H12 H24 2.7031 no .
H13 H16 3.1133 no .
H13 H17 2.4205 no .
H13 H22 3.3116 no .
H13 H24 2.2251 no .
H14 H16 3.3753 no .
H14 H17 3.3899 no .
H15 H18 2.5184 no .
H17 H18 3.3065 no .
H17 H24 3.1980 no .
H18 H19 2.3021 no .
H19 H20 2.3078 no .
H20 H21 2.3317 no .
H21 H23 2.8905 no .
H21 H26 2.9814 no .
H21 H27 2.2345 no .
H22 H25 2.5134 no .
H22 H26 3.5582 no .
H22 H27 2.9928 no .
H23 H25 2.9616 no .
H23 H26 3.5753 no .
H23 H27 2.5494 no .
H24 H25 3.5631 no .
H24 H27 3.5871 no .
Sb1 H14 3.5783 no 1_565
Sb1 H20 3.4992 no 2_667
F1 H1 2.7612 no .
F1 H2 2.5611 no .
F1 H10 3.1510 no .
F1 H11 3.2323 no .
F1 H20 3.5132 no 2_667
F1 H22 3.5738 no 2_767
F1 H23 3.4603 no 2_767
F1 H27 3.5500 no 2_767
F1 H29 2.7689 no 1_655
F2 H3 3.1615 no 1_665
F2 H5 3.5602 no 1_665
F2 H13 3.5199 no 1_565
F2 H14 2.5924 no 1_565
F2 H15 2.5748 no 1_665
F2 H18 3.0028 no 1_665
F2 H20 2.6025 no 2_667
F2 H23 3.1241 no 2_767
F3 H2 3.5109 no .
F3 H6 3.5910 no 2_666
F3 H8 3.5458 no 2_666
F3 H14 3.2746 no 1_565
F3 H16 3.0639 no 1_565
F3 H20 2.6027 no 2_667
F3 H21 2.8371 no 2_667
F3 H30 2.5121 no .
F4 H6 3.2844 no .
F4 H6 3.5208 no 2_666
F4 H7 2.6144 no .
F4 H10 2.8573 no .
F4 H28 2.2876 no 2_666
F4 H30 3.5582 no 2_666
F5 H5 2.9442 no 1_665
F5 H7 2.8109 no 2_766
F5 H8 3.5311 no 2_766
F5 H9 3.2245 no 2_766
F5 H10 2.9098 no 2_766
F5 H15 3.1248 no 1_665
F5 H16 3.2794 no 1_665
F5 H28 2.8518 no 1_655
F5 H29 2.6407 no 1_655
F5 H30 2.9358 no 1_655
F6 H3 3.3246 no 1_665
F6 H4 2.5770 no 2_666
F6 H5 3.1279 no 1_665
F6 H6 2.8540 no 2_666
F6 H8 3.2685 no 2_666
F6 H9 2.9165 no 2_766
F6 H14 2.9737 no 1_565
N1 H25 3.4420 no 2_767
N2 H27 3.5489 no 2_667
C1 H8 3.0182 no 2_656
C2 H5 3.1893 no 2_656
C2 H8 3.5759 no 2_656
C3 H5 3.1546 no 2_656
C4 H8 3.4602 no 2_656
C5 H8 2.8674 no 2_656
C6 H8 3.4295 no 2_656
C6 H9 3.3884 no 2_656
C7 H5 3.2501 no 2_656
C7 H16 3.4054 no 2_656
C7 H28 3.4556 no 2_666
C7 H30 3.1964 no 2_666
C8 H5 3.1761 no 2_656
C8 H28 3.5750 no 1_655
C8 H29 3.4031 no 1_655
C9 H18 3.1764 no 1_655
C9 H19 2.9582 no 1_655
C9 H20 3.3293 no 2_657
C10 H8 3.1476 no 2_656
C10 H21 3.4118 no 2_657
C10 H23 3.2482 no 2_657
C10 H30 3.3861 no 1_545
C11 H26 3.5691 no 2_667
C12 H12 3.0388 no 1_455
C13 H12 3.0012 no 1_455
C13 H13 3.4830 no 1_455
C13 H13 3.4722 no 2_657
C13 H19 3.1821 no 2_557
C13 H22 3.3379 no 1_455
C13 H26 3.4886 no 2_667
C14 H13 3.0281 no 2_657
C14 H17 3.4025 no 2_657
C14 H22 3.4957 no 1_455
C14 H26 3.0725 no 2_667
C15 H16 3.4344 no 2_657
C15 H17 3.1307 no 2_657
C15 H26 2.8684 no 2_667
C16 H26 3.1386 no 2_667
C17 H25 3.5703 no 2_767
C18 H19 3.4413 no 1_655
C18 H25 3.3456 no 2_767
C19 H1 3.4187 no 2_767
C19 H22 3.3416 no 2_767
C19 H25 3.3954 no 2_767
C19 H29 3.5107 no 2_667
C20 H11 3.4974 no 1_455
C20 H21 3.3878 no 2_667
C20 H27 3.1154 no 2_667
C21 H7 3.1542 no 2_666
C21 H10 3.5994 no 1_455
C21 H11 3.3789 no 1_455
C21 H16 3.3215 no 1_565
C21 H21 3.4134 no 2_667
C21 H27 3.1514 no 2_667
H1 F1 2.7612 no .
H1 C19 3.4187 no 2_767
H1 H25 2.5524 no 2_767
H1 H27 3.5174 no 2_767
H2 F1 2.5611 no .
H2 F3 3.5109 no .
H2 H21 3.4730 no 2_667
H2 H25 3.4636 no 2_767
H3 F2 3.1615 no 1_445
H3 F6 3.3246 no 1_445
H3 H9 3.2616 no 1_455
H3 H12 3.5319 no 1_455
H3 H14 3.1792 no 1_455
H4 F6 2.5770 no 2_666
H4 H9 3.2433 no 1_455
H4 H9 3.3583 no 2_656
H5 F2 3.5602 no 1_445
H5 F5 2.9442 no 1_445
H5 F6 3.1279 no 1_445
H5 C2 3.1893 no 2_656
H5 C3 3.1546 no 2_656
H5 C7 3.2501 no 2_656
H5 C8 3.1761 no 2_656
H5 H7 3.2000 no 2_656
H5 H8 2.8799 no 2_656
H5 H9 2.6104 no 2_656
H5 H10 3.3558 no 2_656
H6 F3 3.5910 no 2_666
H6 F4 3.2844 no .
H6 F4 3.5208 no 2_666
H6 F6 2.8540 no 2_666
H6 H28 3.5137 no 2_666
H6 H30 3.2935 no 2_666
H7 F4 2.6144 no .
H7 F5 2.8109 no 2_766
H7 C21 3.1542 no 2_666
H7 H5 3.2000 no 2_656
H7 H16 3.4000 no 2_656
H7 H28 2.7040 no 2_666
H7 H30 2.7470 no 2_666
H8 F3 3.5458 no 2_666
H8 F5 3.5311 no 2_766
H8 F6 3.2685 no 2_666
H8 C1 3.0182 no 2_656
H8 C2 3.5759 no 2_656
H8 C4 3.4602 no 2_656
H8 C5 2.8674 no 2_656
H8 C6 3.4295 no 2_656
H8 C10 3.1476 no 2_656
H8 H5 2.8799 no 2_656
H8 H15 3.5240 no 2_656
H8 H16 2.6170 no 2_656
H8 H30 3.0363 no 2_666
H9 F5 3.2245 no 2_766
H9 F6 2.9165 no 2_766
H9 C6 3.3884 no 2_656
H9 H3 3.2616 no 1_655
H9 H4 3.2433 no 1_655
H9 H4 3.3583 no 2_656
H9 H5 2.6104 no 2_656
H9 H28 3.5579 no 1_655
H10 F1 3.1510 no .
H10 F4 2.8573 no .
H10 F5 2.9098 no 2_766
H10 C21 3.5994 no 1_655
H10 H5 3.3558 no 2_656
H10 H28 3.2235 no 1_655
H10 H29 3.1607 no 1_655
H11 F1 3.2323 no .
H11 C20 3.4974 no 1_655
H11 C21 3.3789 no 1_655
H11 H28 3.3656 no 1_655
H11 H29 2.8557 no 1_655
H12 C12 3.0388 no 1_655
H12 C13 3.0012 no 1_655
H12 H3 3.5319 no 1_655
H12 H18 2.6391 no 1_655
H12 H19 2.5569 no 1_655
H13 F2 3.5199 no 1_545
H13 C13 3.4830 no 1_655
H13 C13 3.4722 no 2_657
H13 C14 3.0281 no 2_657
H13 H18 3.5555 no 1_655
H13 H19 2.6861 no 1_655
H13 H19 3.5026 no 2_657
H13 H20 2.7232 no 2_657
H14 Sb1 3.5783 no 1_545
H14 F2 2.5924 no 1_545
H14 F3 3.2746 no 1_545
H14 F6 2.9737 no 1_545
H14 H3 3.1792 no 1_655
H14 H18 2.9148 no 1_655
H14 H19 3.1716 no 1_655
H14 H20 3.0601 no 2_657
H15 F2 2.5748 no 1_445
H15 F5 3.1248 no 1_445
H15 H8 3.5240 no 2_656
H15 H23 2.9302 no 2_657
H16 F3 3.0639 no 1_545
H16 F5 3.2794 no 1_445
H16 C7 3.4054 no 2_656
H16 C15 3.4344 no 2_657
H16 C21 3.3215 no 1_545
H16 H7 3.4000 no 2_656
H16 H8 2.6170 no 2_656
H16 H21 2.9291 no 2_657
H16 H23 3.3583 no 2_657
H16 H29 3.4000 no 1_545
H16 H30 2.4683 no 1_545
H17 C14 3.4025 no 2_657
H17 C15 3.1307 no 2_657
H17 H20 3.4964 no 2_657
H17 H21 3.0450 no 2_657
H17 H23 2.9332 no 2_657
H18 F2 3.0028 no 1_445
H18 C9 3.1764 no 1_455
H18 H12 2.6391 no 1_455
H18 H13 3.5555 no 1_455
H18 H14 2.9148 no 1_455
H19 C9 2.9582 no 1_455
H19 C13 3.1821 no 2_557
H19 C18 3.4413 no 1_455
H19 H12 2.5569 no 1_455
H19 H13 2.6861 no 1_455
H19 H13 3.5026 no 2_657
H19 H14 3.1716 no 1_455
H19 H19 2.5073 no 2_557
H19 H20 3.3558 no 2_557
H19 H22 3.0048 no 1_455
H19 H24 3.0888 no 1_455
H20 Sb1 3.4992 no 2_667
H20 F1 3.5132 no 2_667
H20 F2 2.6025 no 2_667
H20 F3 2.6027 no 2_667
H20 C9 3.3293 no 2_657
H20 H13 2.7232 no 2_657
H20 H14 3.0601 no 2_657
H20 H17 3.4964 no 2_657
H20 H19 3.3558 no 2_557
H20 H22 3.3094 no 1_455
H20 H26 3.4425 no 2_667
H21 F3 2.8371 no 2_667
H21 C10 3.4118 no 2_657
H21 C20 3.3878 no 2_667
H21 C21 3.4134 no 2_667
H21 H2 3.4730 no 2_667
H21 H16 2.9291 no 2_657
H21 H17 3.0450 no 2_657
H21 H26 3.1317 no 2_667
H21 H29 3.3785 no 2_667
H21 H30 2.9860 no 2_667
H22 F1 3.5738 no 2_767
H22 C13 3.3379 no 1_655
H22 C14 3.4957 no 1_655
H22 C19 3.3416 no 2_767
H22 H19 3.0048 no 1_655
H22 H20 3.3094 no 1_655
H22 H25 2.4964 no 2_767
H22 H26 3.4013 no 2_767
H23 F1 3.4603 no 2_767
H23 F2 3.1241 no 2_767
H23 C10 3.2482 no 2_657
H23 H15 2.9302 no 2_657
H23 H16 3.3583 no 2_657
H23 H17 2.9332 no 2_657
H24 H19 3.0888 no 1_655
H25 N1 3.4420 no 2_767
H25 C17 3.5703 no 2_767
H25 C18 3.3456 no 2_767
H25 C19 3.3954 no 2_767
H25 H1 2.5524 no 2_767
H25 H2 3.4636 no 2_767
H25 H22 2.4964 no 2_767
H25 H25 2.5644 no 2_767
H26 C11 3.5691 no 2_667
H26 C13 3.4886 no 2_667
H26 C14 3.0725 no 2_667
H26 C15 2.8684 no 2_667
H26 C16 3.1386 no 2_667
H26 H20 3.4425 no 2_667
H26 H21 3.1317 no 2_667
H26 H22 3.4013 no 2_767
H26 H26 3.1472 no 2_667
H27 F1 3.5500 no 2_767
H27 N2 3.5489 no 2_667
H27 C20 3.1154 no 2_667
H27 C21 3.1514 no 2_667
H27 H1 3.5174 no 2_767
H27 H29 2.5992 no 2_667
H27 H30 3.3285 no 2_667
H28 F4 2.2876 no 2_666
H28 F5 2.8518 no 1_455
H28 C7 3.4556 no 2_666
H28 C8 3.5750 no 1_455
H28 H6 3.5137 no 2_666
H28 H7 2.7040 no 2_666
H28 H9 3.5579 no 1_455
H28 H10 3.2235 no 1_455
H28 H11 3.3656 no 1_455
H29 F1 2.7689 no 1_455
H29 F5 2.6407 no 1_455
H29 C8 3.4031 no 1_455
H29 C19 3.5107 no 2_667
H29 H10 3.1607 no 1_455
H29 H11 2.8557 no 1_455
H29 H16 3.4000 no 1_565
H29 H21 3.3785 no 2_667
H29 H27 2.5992 no 2_667
H30 F3 2.5121 no .
H30 F4 3.5582 no 2_666
H30 F5 2.9358 no 1_455
H30 C7 3.1964 no 2_666
H30 C10 3.3861 no 1_565
H30 H6 3.2935 no 2_666
H30 H7 2.7470 no 2_666
H30 H8 3.0363 no 2_666
H30 H16 2.4683 no 1_565
H30 H21 2.9860 no 2_667
H30 H27 3.3285 no 2_667

loop_
_geom_torsion_atom_site_label_1
_geom_torsion_atom_site_label_2
_geom_torsion_atom_site_label_3
_geom_torsion_atom_site_label_4
_geom_torsion
_geom_torsion_publ_flag
N2 Rh1 N1 C17 107.9(3) no
N1 Rh1 C2 C1 166.06(17) no
N1 Rh1 C2 C3 46.2(3) no
N1 Rh1 C2 C7 -76.4(4) no
C2 Rh1 N1 C17 -159.7(3) no
N1 Rh1 C3 C2 -146.80(17) no
N1 Rh1 C3 C4 94.21(17) no
N1 Rh1 C3 C8 -22.4(4) no
C3 Rh1 N1 C17 -133.5(3) no
N1 Rh1 C4 C3 -95.52(17) no
N1 Rh1 C4 C5 148.28(16) no
N1 Rh1 C4 C9 26.2(4) no
C4 Rh1 N1 C17 -94.0(3) no
N1 Rh1 C5 C1 -163.90(15) no
N1 Rh1 C5 C4 -45.8(3) no
N1 Rh1 C5 C10 73.9(4) no
C5 Rh1 N1 C17 -66.4(4) no
N1 Rh1 C11 C12 167.6(4) no
N1 Rh1 C11 C16 -7.7(3) no
C11 Rh1 N1 C17 21.4(3) no
N2 Rh1 C1 C2 81.0(2) no
N2 Rh1 C1 C5 -163.43(17) no
N2 Rh1 C1 C6 -40.2(4) no
N2 Rh1 C2 C1 -103.92(19) no
N2 Rh1 C2 C3 136.20(17) no
N2 Rh1 C2 C7 13.7(3) no
N2 Rh1 C3 C2 -51.7(2) no
N2 Rh1 C3 C4 -170.65(12) no
N2 Rh1 C3 C8 72.7(4) no
N2 Rh1 C4 C3 20.2(4) no
N2 Rh1 C4 C5 -96.0(4) no
N2 Rh1 C4 C9 142.0(3) no
N2 Rh1 C5 C1 24.4(3) no
N2 Rh1 C5 C4 142.56(18) no
N2 Rh1 C5 C10 -97.8(4) no
N2 Rh1 C11 C12 79.0(4) no
N2 Rh1 C11 C16 -96.3(3) no
C1 Rh1 C2 C3 -119.9(4) no
C1 Rh1 C2 C7 117.6(5) no
C2 Rh1 C1 C5 115.5(4) no
C2 Rh1 C1 C6 -121.2(5) no
C1 Rh1 C3 C2 37.22(18) no
C1 Rh1 C3 C4 -81.77(19) no
C1 Rh1 C3 C8 161.6(4) no
C3 Rh1 C1 C2 -35.06(18) no
C3 Rh1 C1 C5 80.5(2) no
C3 Rh1 C1 C6 -156.3(4) no
C1 Rh1 C4 C3 78.92(19) no
C1 Rh1 C4 C5 -37.27(17) no
C1 Rh1 C4 C9 -159.3(4) no
C4 Rh1 C1 C2 -77.8(2) no
C4 Rh1 C1 C5 37.69(17) no
C4 Rh1 C1 C6 160.9(4) no
C1 Rh1 C5 C4 118.2(3) no
C1 Rh1 C5 C10 -122.2(5) no
C5 Rh1 C1 C2 -115.5(4) no
C5 Rh1 C1 C6 123.2(5) no
C1 Rh1 C11 C12 -21.5(4) no
C1 Rh1 C11 C16 163.2(3) no
C11 Rh1 C1 C2 171.22(19) no
C11 Rh1 C1 C5 -73.3(3) no
C11 Rh1 C1 C6 50.0(4) no
C2 Rh1 C3 C4 -119.0(3) no
C2 Rh1 C3 C8 124.4(5) no
C3 Rh1 C2 C1 119.9(4) no
C3 Rh1 C2 C7 -122.5(4) no
C2 Rh1 C4 C3 35.64(15) no
C2 Rh1 C4 C5 -80.56(18) no
C2 Rh1 C4 C9 157.4(4) no
C4 Rh1 C2 C1 82.4(2) no
C4 Rh1 C2 C3 -37.49(16) no
C4 Rh1 C2 C7 -160.0(4) no
C2 Rh1 C5 C1 -39.05(17) no
C2 Rh1 C5 C4 79.1(2) no
C2 Rh1 C5 C10 -161.2(4) no
C5 Rh1 C2 C1 38.73(18) no
C5 Rh1 C2 C3 -81.2(2) no
C5 Rh1 C2 C7 156.3(4) no
C2 Rh1 C11 C12 -10.8(6) no
C2 Rh1 C11 C16 173.9(3) no
C11 Rh1 C2 C1 -16.0(5) no
C11 Rh1 C2 C3 -135.9(3) no
C11 Rh1 C2 C7 101.6(4) no
C3 Rh1 C4 C3 -0(14703974) no
C3 Rh1 C4 C5 -116.2(3) no
C3 Rh1 C4 C9 121.8(4) no
C4 Rh1 C3 C2 119.0(3) no
C4 Rh1 C3 C4 -0(14701035) no
C4 Rh1 C3 C8 -116.6(5) no
C3 Rh1 C5 C1 -79.9(2) no
C3 Rh1 C5 C4 38.30(17) no
C3 Rh1 C5 C10 158.0(4) no
C5 Rh1 C3 C2 80.21(19) no
C5 Rh1 C3 C4 -38.78(16) no
C5 Rh1 C3 C8 -155.4(4) no
C3 Rh1 C11 C12 -93.9(5) no
C3 Rh1 C11 C16 90.7(4) no
C11 Rh1 C3 C2 120.4(4) no
C11 Rh1 C3 C4 1.4(4) no
C11 Rh1 C3 C8 -115.2(4) no
C4 Rh1 C5 C1 -118.2(3) no
C4 Rh1 C5 C10 119.7(5) no
C5 Rh1 C4 C3 116.2(3) no
C5 Rh1 C4 C5 -0(7939694) no
C5 Rh1 C4 C9 -122.0(5) no
C4 Rh1 C11 C12 -93.0(4) no
C4 Rh1 C11 C16 91.7(3) no
C11 Rh1 C4 C3 -179.35(14) no
C11 Rh1 C4 C5 64.5(2) no
C11 Rh1 C4 C9 -57.6(4) no
C5 Rh1 C11 C12 -58.2(4) no
C5 Rh1 C11 C16 126.4(3) no
C11 Rh1 C5 C1 115.84(19) no
C11 Rh1 C5 C4 -126.01(19) no
C11 Rh1 C5 C10 -6.4(4) no
Rh1 N1 C17 C16 -29.1(4) no
Rh1 N1 C17 C18 87.1(3) no
Rh1 N1 C17 C19 -151.4(3) no
Rh1 C1 C2 C3 60.4(3) no
Rh1 C1 C2 C7 -119.4(4) no
Rh1 C1 C5 C4 -60.2(3) no
Rh1 C1 C5 C10 120.9(4) no
C2 C1 C5 Rh1 65.5(3) no
C2 C1 C5 C4 5.4(5) no
C2 C1 C5 C10 -173.5(4) no
C5 C1 C2 Rh1 -63.8(3) no
C5 C1 C2 C3 -3.4(5) no
C5 C1 C2 C7 176.8(4) no
C6 C1 C2 Rh1 123.9(5) no
C6 C1 C2 C3 -175.8(4) no
C6 C1 C2 C7 4.5(7) no
C6 C1 C5 Rh1 -122.4(5) no
C6 C1 C5 C4 177.4(4) no
C6 C1 C5 C10 -1.5(8) no
Rh1 C2 C3 C4 57.6(3) no
Rh1 C2 C3 C8 -123.0(4) no
C1 C2 C3 Rh1 -57.5(3) no
C1 C2 C3 C4 0.1(5) no
C1 C2 C3 C8 179.5(4) no
C7 C2 C3 Rh1 122.2(5) no
C7 C2 C3 C4 179.9(4) no
C7 C2 C3 C8 -0.8(8) no
Rh1 C3 C4 C5 63.7(3) no
Rh1 C3 C4 C9 -128.6(4) no
C2 C3 C4 Rh1 -60.5(4) no
C2 C3 C4 C5 3.2(5) no
C2 C3 C4 C9 170.9(4) no
C8 C3 C4 Rh1 120.1(5) no
C8 C3 C4 C5 -176.2(4) no
C8 C3 C4 C9 -8.4(7) no
Rh1 C4 C5 C1 60.5(3) no
Rh1 C4 C5 C10 -120.6(4) no
C3 C4 C5 Rh1 -65.8(4) no
C3 C4 C5 C1 -5.4(5) no
C3 C4 C5 C10 173.6(4) no
C9 C4 C5 Rh1 126.8(5) no
C9 C4 C5 C1 -172.7(4) no
C9 C4 C5 C10 6.2(7) no
Rh1 C11 C12 C13 -176.0(3) no
Rh1 C11 C16 C15 176.5(3) no
Rh1 C11 C16 C17 -7.4(6) no
C12 C11 C16 C15 1.0(7) no
C12 C11 C16 C17 177.1(4) no
C16 C11 C12 C13 -0.8(7) no
C11 C12 C13 C14 0.2(8) no
C12 C13 C14 C15 0.2(8) no
C13 C14 C15 C16 -0.0(8) no
C14 C15 C16 C11 -0.6(8) no
C14 C15 C16 C17 -176.5(5) no
C11 C16 C17 N1 23.5(6) no
C11 C16 C17 C18 -93.3(5) no
C11 C16 C17 C19 143.6(4) no
C15 C16 C17 N1 -160.5(5) no
C15 C16 C17 C18 82.7(5) no
C15 C16 C17 C19 -40.4(6) no
